data_4343755
loop_
_publ_author_name
'Churchill, M.R.'
'Koshy, K.'
'Lashewycz, R.A.'
'Dasgupta, T.P.'

_publ_section_title
;
 Synthesis, properties, and crystallographic characterization of a
 dinuclear mue-carbonato complex of cobalt(III): (N H3)3 Co (mue-O H)2
 (mue-C O3) Co ( N H3)3 S O4 (H2 O)5
;
_journal_name_full 'Inorganic Chemistry'
_journal_page_first 376
_journal_page_last 381
_journal_volume 20
_journal_year 1981
_chemical_formula_sum 'C H30 Co2 N6 O14 S'
_chemical_name_systematic '(N H3)3 Co (O H)2 C O3 Co (N H3)3 S O4 (H2 O)5'
_space_group_IT_number 2
_symmetry_space_group_name_Hall '-P 1'
_symmetry_space_group_name_H-M 'P -1'
_cell_angle_alpha 92.766
_cell_angle_beta 99.096
_cell_angle_gamma 101.496
_cell_formula_units_Z 2
_cell_length_a 6.6914
_cell_length_b 11.2847
_cell_length_c 11.8251
_cell_volume 861.061
_citation_journal_id_ASTM INOCAJ
_cod_data_source_file Churchill_INOCAJ_1981_1341.cif
_cod_data_source_block C1H30Co2N6O14S1
_cod_original_cell_volume 861.0615
_cod_original_formula_sum 'C1 H30 Co2 N6 O14 S1'
_cod_database_code 4343755

loop_
_symmetry_equiv_pos_as_xyz
x,y,z
-x,-y,-z

loop_
_atom_site_label
_atom_site_type_symbol
_atom_site_fract_x
_atom_site_fract_y
_atom_site_fract_z
_atom_site_occupancy
_atom_site_U_iso_or_equiv
O6 O-2 0.7513 0.3789 0.4686 1 0.0
H1 H+1 0.119 0.314 0.457 1 0.0
H22 H+1 0.569 0.203 0.041 1 0.0
H3 H+1 0.334 0.331 0.473 1 0.0
H29 H+1 0.155 0.284 -0.216 1 0.0
H13 H+1 0.309 0.001 0.112 1 0.0
O14 O-2 0.2254 0.2699 -0.2711 1 0.0
H7 H+1 0.48 0.473 0.205 1 0.0
Co2 Co+3 0.08673 0.09482 0.21067 1 0.0
H4 H+1 -0.061 0.448 0.315 1 0.0
H10 H+1 -0.024 0.059 0.395 1 0.0
O4 O-2 0.0674 0.1436 0.0582 1 0.0
H2 H+1 0.24 0.426 0.459 1 0.0
O13 O-2 -0.3935 0.2893 -0.1107 1 0.0
Co1 Co+3 0.18887 0.34783 0.26449 1 0.0
N2 N-3 0.0157 0.4652 0.2679 1 0.0
H18 H+1 -0.234 -0.042 0.207 1 0.0
N4 N-3 0.092 0.041 0.3649 1 0.0
H24 H+1 0.389 0.976 0.613 1 0.0
O2 O-2 0.334 0.218 0.2541 1 0.0
N1 N-3 0.2276 0.3598 0.4312 1 0.0
H14 H+1 0.179 -0.081 0.14 1 0.0
H21 H+1 0.507 0.194 0.131 1 0.0
O8 O-2 0.9001 0.2107 0.5332 1 0.0
H20 H+1 0.399 0.213 0.306 1 0.0
C1 C+4 0.0861 0.2544 0.0282 1 0.0
H23 H+1 0.417 0.08 0.619 1 0.0
H30 H+1 0.148 0.244 -0.318 1 0.0
H28 H+1 -0.468 0.286 -0.173 1 0.0
H27 H+1 -0.296 0.283 -0.121 1 0.0
O9 O-2 0.5328 0.183 0.4727 1 0.0
N5 N-3 0.2418 -0.0235 0.1668 1 0.0
H5 H+1 0.083 0.54 0.286 1 0.0
O10 O-2 0.583 0.1778 0.0947 1 0.0
H8 H+1 0.537 0.444 0.324 1 0.0
O1 O-2 -0.0429 0.2187 0.2593 1 0.0
N6 N-3 -0.1745 -0.016 0.1554 1 0.0
H16 H+1 -0.262 0.019 0.128 1 0.0
O11 O-2 0.393 0.0266 0.6448 1 0.0
H26 H+1 -0.322 0.438 0.009 1 0.0
O7 O-2 0.6973 0.3007 0.6493 1 0.0
H19 H+1 -0.134 0.226 0.216 1 0.0
H9 H+1 0.446 0.536 0.297 1 0.0
H6 H+1 -0.066 0.462 0.199 1 0.0
H11 H+1 0.196 0.067 0.409 1 0.0
H12 H+1 0.071 -0.039 0.371 1 0.0
O5 O-2 0.0425 0.2693 -0.0772 1 0.0
H25 H+1 -0.263 0.531 0.056 1 0.0
O12 O-2 -0.2999 0.4817 0.075 1 0.0
N3 N-3 0.4441 0.4673 0.2722 1 0.0
S1 S+6 0.72217 0.26977 0.53165 1 0.0
H17 H+1 -0.163 -0.062 0.097 1 0.0
O3 O-2 0.1469 0.3474 0.1018 1 0.0
H15 H+1 0.349 -0.033 0.222 1 0.0
